data_7050792
loop_
_publ_author_name
'Li, Dong-feng'
'Gao, Song'
'Zheng, Li-min'
'Yu, Kai-bei'
'Tang, Wen-xia'

_publ_section_title
;
 Crystal structures and magnetic properties of two octacyanometalate-based
 tungstate(V)--copper(II) bimetallic assemblies
;
_journal_coden_ASTM NJCHE5
_journal_issue 9
_journal_name_full 'New Journal of Chemistry'
_journal_page_first 1190
_journal_page_last 1195
_journal_paper_doi 10.1039/b110635j
_journal_volume 26
_journal_year 2002
_chemical_formula_sum 'C20 H43 Cu2 N16 O2 W'
_chemical_formula_weight 850.63
_space_group_IT_number 15
_symmetry_cell_setting monoclinic
_symmetry_space_group_name_Hall '-C 2yc'
_symmetry_space_group_name_H-M 'C 1 2/c 1'
_atom_sites_solution_hydrogens geom
_atom_sites_solution_primary direct
_atom_sites_solution_secondary difmap
_audit_creation_method SHELXL-97
_cell_angle_alpha 90.00
_cell_angle_beta 110.46(3)
_cell_angle_gamma 90.00
_cell_formula_units_Z 4
_cell_length_a 15.757(3)
_cell_length_b 10.903(2)
_cell_length_c 19.365(4)
_cell_measurement_temperature 293(2)
_cell_measurement_theta_max 13.49
_cell_measurement_theta_min 2.14
_cell_volume 3117.0(12)
_computing_cell_refinement 'Bruker SMART'
_computing_data_collection 'Bruker SMART'
_computing_data_reduction 'Bruker SAINT'
_computing_molecular_graphics 'Bruker SHELXTL'
_computing_publication_material 'Bruker SHELXTL'
_computing_structure_refinement 'SHELXL-97 (Sheldrick, 1997)'
_computing_structure_solution 'SHELXS-97 (Sheldrick, 1990)'
_diffrn_ambient_temperature 293(2)
_diffrn_measured_fraction_theta_full 0.997
_diffrn_measured_fraction_theta_max 0.997
_diffrn_measurement_device_type 'CCD area detector'
_diffrn_measurement_method 'phi and omega scans'
_diffrn_radiation_monochromator graphite
_diffrn_radiation_source 'fine-focus sealed tube'
_diffrn_radiation_type MoK\a
_diffrn_radiation_wavelength 0.71073
_diffrn_reflns_av_R_equivalents 0.0453
_diffrn_reflns_av_sigmaI/netI 0.0498
_diffrn_reflns_limit_h_max 9
_diffrn_reflns_limit_h_min -18
_diffrn_reflns_limit_k_max 12
_diffrn_reflns_limit_k_min -12
_diffrn_reflns_limit_l_max 22
_diffrn_reflns_limit_l_min -19
_diffrn_reflns_number 7397
_diffrn_reflns_theta_full 24.25
_diffrn_reflns_theta_max 24.25
_diffrn_reflns_theta_min 2.25
_diffrn_standards_decay_% 0.0
_exptl_absorpt_coefficient_mu 5.082
_exptl_absorpt_correction_T_max 0.668
_exptl_absorpt_correction_T_min 0.549
_exptl_absorpt_correction_type empirical
_exptl_crystal_colour dark-blue
_exptl_crystal_density_diffrn 1.813
_exptl_crystal_density_method 'not measured'
_exptl_crystal_description rod
_exptl_crystal_F_000 1692
_exptl_crystal_size_max 0.18
_exptl_crystal_size_mid 0.10
_exptl_crystal_size_min 0.08
_refine_diff_density_max 2.942
_refine_diff_density_min -2.053
_refine_diff_density_rms 0.149
_refine_ls_extinction_method none
_refine_ls_goodness_of_fit_ref 1.010
_refine_ls_hydrogen_treatment mixed
_refine_ls_matrix_type full
_refine_ls_number_parameters 186
_refine_ls_number_reflns 2508
_refine_ls_number_restraints 0
_refine_ls_restrained_S_all 1.010
_refine_ls_R_factor_all 0.0444
_refine_ls_R_factor_gt 0.0398
_refine_ls_shift/su_max 0.000
_refine_ls_shift/su_mean 0.000
_refine_ls_structure_factor_coef Fsqd
_refine_ls_weighting_details 'calc w=1/[\s^2^(Fo^2^)+(0.0675P)^2^+0.6732P] where P=(Fo^2^+2Fc^2^)/3'
_refine_ls_weighting_scheme calc
_refine_ls_wR_factor_gt 0.0992
_refine_ls_wR_factor_ref 0.1013
_reflns_number_gt 2278
_reflns_number_total 2508
_reflns_threshold_expression >2sigma(I)
_cod_data_source_file b110635j.txt
_cod_data_source_block '[Cu(tn)2]2[W(CN)8](OH).H2O'
_cod_depositor_comments
;
The following automatic conversions were performed:
'_symmetry_cell_setting' value 'Monoclinic' changed to 'monoclinic'
according to '/home/saulius/struct/CIF-dictionaries/cif_core.dic'
dictionary named 'cif_core.dic' version 2.4.1 from 2010-06-29.

Automatic conversion script
Id: cif_fix_enum 1527 2010-12-29 10:47:43Z saulius 
;
_cod_original_cell_volume 3116.7(11)
_cod_original_sg_symbol_H-M C2/c
_cod_database_code 7050792

loop_
_symmetry_equiv_pos_as_xyz
'x, y, z'
'-x, y, -z+1/2'
'x+1/2, y+1/2, z'
'-x+1/2, y+1/2, -z+1/2'
'-x, -y, -z'
'x, -y, z-1/2'
'-x+1/2, -y+1/2, -z'
'x+1/2, -y+1/2, z-1/2'

loop_
_atom_site_label
_atom_site_type_symbol
_atom_site_fract_x
_atom_site_fract_y
_atom_site_fract_z
_atom_site_U_iso_or_equiv
_atom_site_adp_type
_atom_site_occupancy
_atom_site_symmetry_multiplicity
_atom_site_calc_flag
_atom_site_refinement_flags
_atom_site_disorder_assembly
_atom_site_disorder_group
Cu1 Cu 0.32342(8) 0.66579(9) 0.40451(5) 0.0441(3) Uani 1 1 d . . .
W1 W 0.0000 0.87127(3) 0.2500 0.02187(16) Uani 1 2 d S . .
C1 C 0.2744(7) 0.4352(8) 0.4747(5) 0.060(2) Uani 1 1 d . . .
H1A H 0.3050 0.3744 0.5116 0.072 Uiso 1 1 calc R . .
H1B H 0.2206 0.4611 0.4842 0.072 Uiso 1 1 calc R . .
C2 C 0.2467(8) 0.3782(7) 0.4032(5) 0.062(3) Uani 1 1 d . . .
H2A H 0.2079 0.3093 0.4035 0.075 Uiso 1 1 calc R . .
H2B H 0.3004 0.3452 0.3963 0.075 Uiso 1 1 calc R . .
C3 C 0.1987(7) 0.4557(9) 0.3387(5) 0.064(3) Uani 1 1 d . . .
H3A H 0.1750 0.4037 0.2956 0.077 Uiso 1 1 calc R . .
H3B H 0.1475 0.4945 0.3469 0.077 Uiso 1 1 calc R . .
C4 C 0.4649(7) 0.7832(9) 0.3559(5) 0.059(3) Uani 1 1 d . . .
H4C H 0.4775 0.8291 0.3177 0.071 Uiso 1 1 calc R . .
H4D H 0.4931 0.7033 0.3594 0.071 Uiso 1 1 calc R . .
C5 C 0.5067(6) 0.8492(8) 0.4284(5) 0.058(2) Uani 1 1 d . . .
H5A H 0.5716 0.8537 0.4396 0.069 Uiso 1 1 calc R . .
H5B H 0.4837 0.9326 0.4227 0.069 Uiso 1 1 calc R . .
C6 C 0.4896(7) 0.7921(9) 0.4923(5) 0.069(3) Uani 1 1 d . . .
H6A H 0.5136 0.7093 0.4992 0.082 Uiso 1 1 calc R . .
H6B H 0.5214 0.8385 0.5366 0.082 Uiso 1 1 calc R . .
C7 C 0.1192(5) 0.8060(6) 0.3375(3) 0.0244(14) Uani 1 1 d . . .
C8 C 0.0245(5) 0.9350(7) 0.1538(4) 0.0300(16) Uani 1 1 d . . .
C9 C 0.0921(5) 1.0244(6) 0.2829(3) 0.0274(15) Uani 1 1 d . . .
C10 C 0.0535(5) 0.7183(7) 0.2074(4) 0.0404(19) Uani 1 1 d . . .
N1 N 0.3343(4) 0.5410(5) 0.4836(3) 0.0394(15) Uani 1 1 d . . .
H1C H 0.3909 0.5109 0.4971 0.047 Uiso 1 1 calc R . .
H1D H 0.3311 0.5831 0.5226 0.047 Uiso 1 1 calc R . .
N2 N 0.2558(4) 0.5520(6) 0.3235(3) 0.0390(15) Uani 1 1 d . . .
H2C H 0.2201 0.5978 0.2859 0.047 Uiso 1 1 calc R . .
H2D H 0.2965 0.5146 0.3076 0.047 Uiso 1 1 calc R . .
N3 N 0.3668(5) 0.7668(6) 0.3345(3) 0.0426(16) Uani 1 1 d . . .
H3C H 0.3464 0.7308 0.2898 0.051 Uiso 1 1 calc R . .
H3D H 0.3410 0.8415 0.3296 0.051 Uiso 1 1 calc R . .
N4 N 0.3927(5) 0.7885(6) 0.4815(3) 0.0504(19) Uani 1 1 d . . .
H4A H 0.3688 0.8635 0.4680 0.061 Uiso 1 1 calc R . .
H4B H 0.3861 0.7696 0.5246 0.061 Uiso 1 1 calc R . .
N5 N 0.1809(4) 0.7702(5) 0.3833(3) 0.0332(14) Uani 1 1 d . . .
N6 N 0.0351(4) 0.9721(6) 0.1015(3) 0.0437(16) Uani 1 1 d . . .
N7 N 0.1399(5) 1.1064(6) 0.3009(4) 0.0451(17) Uani 1 1 d . . .
N8 N 0.0832(7) 0.6388(7) 0.1854(4) 0.068(3) Uani 1 1 d . . .
O1 O 0.1812(4) 0.5154(6) 0.1104(3) 0.0620(17) Uani 1 1 d . . .
H1WA H 0.1578 0.5522 0.1379 0.093 Uiso 0.75 1 d PR . .
H1WB H 0.2354 0.5379 0.1191 0.093 Uiso 0.75 1 d PR . .

loop_
_atom_site_aniso_label
_atom_site_aniso_U_11
_atom_site_aniso_U_22
_atom_site_aniso_U_33
_atom_site_aniso_U_23
_atom_site_aniso_U_13
_atom_site_aniso_U_12
Cu1 0.0594(7) 0.0445(6) 0.0262(5) -0.0026(4) 0.0121(5) -0.0235(5)
W1 0.0212(2) 0.0245(2) 0.0204(2) 0.000 0.00779(16) 0.000
C1 0.066(7) 0.055(6) 0.063(6) 0.005(4) 0.025(5) -0.019(5)
C2 0.084(8) 0.046(5) 0.064(6) -0.011(4) 0.034(6) -0.030(5)
C3 0.054(6) 0.058(6) 0.067(6) -0.009(5) 0.005(5) -0.029(5)
C4 0.069(7) 0.052(5) 0.076(6) 0.012(5) 0.049(6) 0.006(5)
C5 0.036(5) 0.057(6) 0.081(7) 0.004(5) 0.021(5) -0.008(4)
C6 0.065(7) 0.060(6) 0.054(5) 0.011(4) -0.014(5) -0.023(5)
C7 0.021(4) 0.027(4) 0.028(3) 0.000(3) 0.012(3) 0.000(3)
C8 0.023(4) 0.039(4) 0.028(4) -0.004(3) 0.009(3) -0.004(3)
C9 0.024(4) 0.030(4) 0.028(4) 0.001(3) 0.010(3) -0.003(3)
C10 0.042(5) 0.047(5) 0.029(4) -0.006(3) 0.008(3) 0.012(4)
N1 0.043(4) 0.036(3) 0.034(3) 0.005(3) 0.008(3) 0.000(3)
N2 0.041(4) 0.042(4) 0.035(3) -0.007(3) 0.014(3) 0.003(3)
N3 0.058(5) 0.043(4) 0.033(3) 0.002(3) 0.022(3) -0.001(3)
N4 0.067(5) 0.052(4) 0.033(3) -0.005(3) 0.018(3) -0.026(4)
N5 0.033(4) 0.036(3) 0.032(3) 0.001(3) 0.012(3) 0.006(3)
N6 0.041(4) 0.060(4) 0.033(3) 0.002(3) 0.018(3) -0.007(3)
N7 0.043(4) 0.044(4) 0.044(4) 0.001(3) 0.010(3) -0.006(4)
N8 0.091(7) 0.063(5) 0.045(4) -0.007(3) 0.017(4) 0.036(5)
O1 0.044(4) 0.064(4) 0.080(4) -0.030(3) 0.025(3) -0.003(3)

loop_
_atom_type_symbol
_atom_type_description
_atom_type_scat_dispersion_real
_atom_type_scat_dispersion_imag
_atom_type_scat_source
C C 0.0033 0.0016 'International Tables Vol C Tables 4.2.6.8 and 6.1.1.4'
H H 0.0000 0.0000 'International Tables Vol C Tables 4.2.6.8 and 6.1.1.4'
N N 0.0061 0.0033 'International Tables Vol C Tables 4.2.6.8 and 6.1.1.4'
Cu Cu 0.3201 1.2651 'International Tables Vol C Tables 4.2.6.8 and 6.1.1.4'
W W -0.8490 6.8722 'International Tables Vol C Tables 4.2.6.8 and 6.1.1.4'
O O 0.0106 0.0060 'International Tables Vol C Tables 4.2.6.8 and 6.1.1.4'

loop_
_geom_angle_atom_site_label_1
_geom_angle_atom_site_label_2
_geom_angle_atom_site_label_3
_geom_angle
_geom_angle_site_symmetry_1
_geom_angle_site_symmetry_3
_geom_angle_publ_flag
N2 Cu1 N1 93.3(2) . . ?
N2 Cu1 N4 176.3(3) . . ?
N1 Cu1 N4 90.3(3) . . ?
N2 Cu1 N3 91.4(3) . . ?
N1 Cu1 N3 155.8(3) . . ?
N4 Cu1 N3 85.0(3) . . ?
N2 Cu1 N5 87.1(2) . . ?
N1 Cu1 N5 105.9(2) . . ?
N4 Cu1 N5 92.5(3) . . ?
N3 Cu1 N5 98.0(2) . . ?
C8 W1 C8 142.2(4) . 2 ?
C8 W1 C9 72.5(2) . . ?
C8 W1 C9 78.5(3) 2 . ?
C8 W1 C9 78.5(3) . 2 ?
C8 W1 C9 72.5(2) 2 2 ?
C9 W1 C9 78.6(4) . 2 ?
C8 W1 C10 142.6(3) . 2 ?
C8 W1 C10 72.9(3) 2 2 ?
C9 W1 C10 142.9(3) . 2 ?
C9 W1 C10 113.5(3) 2 2 ?
C8 W1 C10 72.9(3) . . ?
C8 W1 C10 142.6(3) 2 . ?
C9 W1 C10 113.5(3) . . ?
C9 W1 C10 142.9(3) 2 . ?
C10 W1 C10 78.8(4) 2 . ?
C8 W1 C7 78.3(2) . 2 ?
C8 W1 C7 114.6(2) 2 2 ?
C9 W1 C7 142.8(2) . 2 ?
C9 W1 C7 73.3(2) 2 2 ?
C10 W1 C7 72.3(3) 2 2 ?
C10 W1 C7 78.2(3) . 2 ?
C8 W1 C7 114.6(2) . . ?
C8 W1 C7 78.3(2) 2 . ?
C9 W1 C7 73.3(2) . . ?
C9 W1 C7 142.8(2) 2 . ?
C10 W1 C7 78.2(3) 2 . ?
C10 W1 C7 72.3(3) . . ?
C7 W1 C7 141.6(3) 2 . ?
C2 C1 N1 114.9(7) . . ?
C1 C2 C3 117.3(8) . . ?
N2 C3 C2 114.0(8) . . ?
N3 C4 C5 113.4(7) . . ?
C6 C5 C4 115.2(8) . . ?
N4 C6 C5 111.9(7) . . ?
N5 C7 W1 178.9(6) . . ?
N6 C8 W1 177.6(6) . . ?
N7 C9 W1 178.7(7) . . ?
N8 C10 W1 178.7(8) . . ?
C1 N1 Cu1 124.4(5) . . ?
C3 N2 Cu1 118.8(5) . . ?
C4 N3 Cu1 116.3(5) . . ?
C6 N4 Cu1 113.0(6) . . ?
C7 N5 Cu1 141.8(5) . . ?

loop_
_geom_bond_atom_site_label_1
_geom_bond_atom_site_label_2
_geom_bond_distance
_geom_bond_site_symmetry_2
_geom_bond_publ_flag
Cu1 N2 1.991(6) . ?
Cu1 N1 2.011(6) . ?
Cu1 N4 2.016(6) . ?
Cu1 N3 2.042(6) . ?
Cu1 N5 2.421(6) . ?
W1 C8 2.146(7) . ?
W1 C8 2.146(7) 2 ?
W1 C9 2.157(7) . ?
W1 C9 2.157(7) 2 ?
W1 C10 2.158(8) 2 ?
W1 C10 2.158(8) . ?
W1 C7 2.163(7) 2 ?
W1 C7 2.163(7) . ?
C1 C2 1.439(12) . ?
C1 N1 1.462(10) . ?
C2 C3 1.479(13) . ?
C3 N2 1.478(10) . ?
C4 N3 1.464(11) . ?
C4 C5 1.508(13) . ?
C5 C6 1.492(13) . ?
C6 N4 1.468(12) . ?
C7 N5 1.133(8) . ?
C8 N6 1.155(8) . ?
C9 N7 1.142(9) . ?
C10 N8 1.137(10) . ?

loop_
_geom_hbond_atom_site_label_D
_geom_hbond_atom_site_label_H
_geom_hbond_atom_site_label_A
_geom_hbond_distance_DH
_geom_hbond_distance_HA
_geom_hbond_distance_DA
_geom_hbond_angle_DHA
_geom_hbond_site_symmetry_A
O1 H1WA N8 0.8472 1.9686 2.806(12) 169.42 1_555
O1 H1WB N7 0.8470 2.1658 2.915(10) 147.33 6_545
N3 H3D O1 0.9004 2.3133 3.102(9) 146.15 6_555
N4 H4A O1 0.9000 2.1983 3.032(9) 153.86 6_555
N1 H1C N6 0.8991 2.5963 3.144(9) 120.03 6_545
N1 H1C N6 0.8991 2.4643 3.193(9) 138.37 8_565
N1 H1D N5 0.9001 2.4810 3.372(8) 170.40 7_566
N2 H2C N8 0.8998 2.3887 3.219(11) 153.41 1_555
N3 H3C N7 0.9012 2.2883 3.123(9) 153.86 6_545
N4 H4B N5 0.9003 2.4083 3.276(9) 161.87 7_566

loop_
_cod_changelog_entry_id
_cod_changelog_entry_author
_cod_changelog_entry_date
_cod_changelog_entry_text
1 'Vaitkus, Antanas' 2022-05-06T20:10:00+03:00 'Updated bibliographic information.'
